data_1567921
loop_
_publ_author_name
'Kynman, Amy E.'
'Elghanayan, Luca'
'Desnoyer, Addison'
'Yang, Yan'
'Severy, Laurent'
'Di Giuseppe, Andrea'
'Tilley, T. Don'
'Maron, Laurent'
'Arnold, Polly Louise'

_publ_section_title
;
 Controlled monodefluorination and alkylation of C(sp3)-F Bonds by
 Lanthanide Photocatalysts: Importance of Metal -- Ligand Cooperativity
;
_journal_name_full 'Chemical Science'
_journal_paper_doi 10.1039/D2SC04192H
_journal_year 2022
_chemical_formula_moiety 'C36 H52 Ce2 Cl2'
_chemical_formula_sum 'C36 H52 Ce2 Cl2'
_chemical_formula_weight 835.91
_chemical_name_systematic 3-Ce
_space_group_crystal_system monoclinic
_space_group_IT_number 14
_space_group_name_Hall '-P 2yn'
_space_group_name_H-M_alt 'P 1 21/n 1'
_atom_sites_solution_hydrogens geom
_atom_sites_solution_primary direct
_audit_creation_date 2021-12-08
_audit_creation_method
;
Olex2 1.3
(compiled 2020.11.12 svn.r5f609507 for OlexSys, GUI svn.r6408)
;
_audit_update_record
;
2022-01-04 deposited with the CCDC.	2022-11-07 downloaded from the CCDC.
;
_cell_angle_alpha 90
_cell_angle_beta 92.0320(10)
_cell_angle_gamma 90
_cell_formula_units_Z 2
_cell_length_a 8.5165(4)
_cell_length_b 10.4652(4)
_cell_length_c 19.4321(8)
_cell_measurement_reflns_used 9849
_cell_measurement_temperature 100
_cell_measurement_theta_max 27.87
_cell_measurement_theta_min 3.37
_cell_volume 1730.83(13)
_computing_molecular_graphics 'Olex2 1.3 (Dolomanov et al., 2009)'
_computing_publication_material 'Olex2 1.3 (Dolomanov et al., 2009)'
_computing_structure_refinement 'SHELXL 2018/3 (Sheldrick, 2015)'
_computing_structure_solution 'SHELXS  (Sheldrick, 2008)'
_diffrn_ambient_temperature 100
_diffrn_detector 'Bruker APEX2 area detector'
_diffrn_detector_area_resol_mean 7.9
_diffrn_detector_type 'CCD area detector'
_diffrn_measured_fraction_theta_full 0.997
_diffrn_measured_fraction_theta_max 0.997
_diffrn_measurement_device 'three-circle diffractometer'
_diffrn_measurement_device_type 'Bruker D8 diffractometer'
_diffrn_measurement_method 'omega rotation'
_diffrn_radiation_collimation '0.2 mm sinlge-pinhole'
_diffrn_radiation_monochromator 'mirror optics'
_diffrn_radiation_probe x-ray
_diffrn_radiation_type synchrotron
_diffrn_radiation_wavelength 0.7288
_diffrn_reflns_av_R_equivalents 0.1107
_diffrn_reflns_av_unetI/netI 0.0729
_diffrn_reflns_Laue_measured_fraction_full 0.997
_diffrn_reflns_Laue_measured_fraction_max 0.997
_diffrn_reflns_limit_h_max 10
_diffrn_reflns_limit_h_min -10
_diffrn_reflns_limit_k_max 13
_diffrn_reflns_limit_k_min -13
_diffrn_reflns_limit_l_max 24
_diffrn_reflns_limit_l_min -24
_diffrn_reflns_number 22581
_diffrn_reflns_point_group_measured_fraction_full 0.997
_diffrn_reflns_point_group_measured_fraction_max 0.997
_diffrn_reflns_theta_full 25.930
_diffrn_reflns_theta_max 27.869
_diffrn_reflns_theta_min 2.151
_diffrn_source synchrotron
_diffrn_source_current 0.0
_diffrn_source_power 0.0
_diffrn_source_type 'Incoatec I\ms'
_diffrn_source_voltage 0.0
_diffrn_standards_number 0
_exptl_absorpt_coefficient_mu 2.943
_exptl_absorpt_correction_T_max 0.7456
_exptl_absorpt_correction_T_min 0.5865
_exptl_absorpt_correction_type multi-scan
_exptl_absorpt_process_details
;
SADABS-2016/2 (Bruker,2016) was used for absorption correction.
wR2(int) was 0.1681 before and 0.1038 after correction.
The Ratio of minimum to maximum transmission is 0.7866.
The \l/2 correction factor is Not present.
;
_exptl_crystal_colour pink
_exptl_crystal_colour_primary pink
_exptl_crystal_density_diffrn 1.604
_exptl_crystal_description Prism
_exptl_crystal_F_000 836
_exptl_crystal_size_max 0.07
_exptl_crystal_size_mid 0.055
_exptl_crystal_size_min 0.03
_refine_diff_density_max 1.157
_refine_diff_density_min -1.382
_refine_diff_density_rms 0.342
_refine_ls_extinction_coef 0.0146(12)
_refine_ls_extinction_expression Fc^*^=kFc[1+0.001xFc^2^\l^3^/sin(2\q)]^-1/4^
_refine_ls_extinction_method 'SHELXL-2018/3 (Sheldrick 2018)'
_refine_ls_goodness_of_fit_ref 1.068
_refine_ls_hydrogen_treatment constr
_refine_ls_matrix_type full
_refine_ls_number_parameters 190
_refine_ls_number_reflns 3819
_refine_ls_number_restraints 0
_refine_ls_restrained_S_all 1.068
_refine_ls_R_factor_all 0.0514
_refine_ls_R_factor_gt 0.0490
_refine_ls_shift/su_max 0.001
_refine_ls_shift/su_mean 0.000
_refine_ls_structure_factor_coef Fsqd
_refine_ls_weighting_details 'w=1/[\s^2^(Fo^2^)+(0.0846P)^2^+0.2903P] where P=(Fo^2^+2Fc^2^)/3'
_refine_ls_weighting_scheme calc
_refine_ls_wR_factor_gt 0.1212
_refine_ls_wR_factor_ref 0.1239
_reflns_Friedel_coverage 0.000
_reflns_number_gt 3576
_reflns_number_total 3819
_reflns_threshold_expression 'I > 2\s(I)'
_cod_data_source_file d2sc04192h1.cif
_cod_data_source_block and1014_0m
_cod_database_code 1567921
_shelx_shelxl_version_number 2018/3
_shelx_space_group_comment
;
The symmetry employed for this shelxl refinement is uniquely defined
by the following loop, which should always be used as a source of
symmetry information in preference to the above space-group names.
They are only intended as comments.
;
_shelx_estimated_absorpt_t_max 0.917
_shelx_estimated_absorpt_t_min 0.820
_olex2_refinement_description
;
1. Fixed Uiso
 At 1.2 times of:
  All C(H) groups
 At 1.5 times of:
  All C(H,H,H) groups
2.a Aromatic/amide H refined with riding coordinates:
 C9(H9), C1(H1)
2.b Idealised Me refined as rotating group:
 C19(H19A,H19B,H19C), C14(H14A,H14B,H14C), C15(H15A,H15B,H15C), C5(H5A,H5B,
 H5C), C17(H17A,H17B,H17C), C12(H12A,H12B,H12C), C10(H10A,H10B,H10C), C11(H11A,
 H11B,H11C)
;
_olex2_submission_original_sample_id AND1014
_olex2_submission_special_instructions 'No special instructions were received'

loop_
_space_group_symop_operation_xyz
'x, y, z'
'-x+1/2, y+1/2, -z+1/2'
'-x, -y, -z'
'x-1/2, -y-1/2, z-1/2'

loop_
_atom_site_label
_atom_site_type_symbol
_atom_site_fract_x
_atom_site_fract_y
_atom_site_fract_z
_atom_site_U_iso_or_equiv
_atom_site_adp_type
_atom_site_occupancy
_atom_site_site_symmetry_order
_atom_site_calc_flag
_atom_site_refinement_flags_posn
_atom_site_refinement_flags_adp
_atom_site_refinement_flags_occupancy
_atom_site_disorder_assembly
_atom_site_disorder_group
Ce1 Ce 0.91510(2) 0.38030(2) 0.08196(2) 0.01037(14) Uani 1 1 d . . . . .
Cl2 Cl 1.20138(8) 0.47968(7) 0.03428(4) 0.0146(2) Uani 1 1 d . . . . .
C19 C 0.7354(4) 0.6996(3) 0.12781(17) 0.0215(7) Uani 1 1 d . . . . .
H19A H 0.809520 0.769869 0.136544 0.032 Uiso 1 1 calc R U . . .
H19B H 0.633418 0.721647 0.146402 0.032 Uiso 1 1 calc R U . . .
H19C H 0.722920 0.685149 0.078085 0.032 Uiso 1 1 calc R U . . .
C14 C 0.9978(5) 0.0639(4) 0.17318(19) 0.0245(8) Uani 1 1 d . . . . .
H14A H 1.096619 0.105381 0.187760 0.037 Uiso 1 1 calc R U . . .
H14B H 1.015045 -0.028143 0.168196 0.037 Uiso 1 1 calc R U . . .
H14C H 0.918933 0.078831 0.207827 0.037 Uiso 1 1 calc R U . . .
C18 C 0.7073(4) 0.4685(3) 0.17389(16) 0.0159(7) Uani 1 1 d . . . . .
C13 C 0.9405(5) 0.1187(3) 0.1053(2) 0.0166(8) Uani 1 1 d . . . . .
C7 C 0.9515(4) 0.5586(3) 0.19066(15) 0.0137(6) Uani 1 1 d . . . . .
C4 C 1.0369(4) 0.1452(3) 0.0482(2) 0.0166(7) Uani 1 1 d . . . . .
C3 C 0.7804(5) 0.1381(3) 0.0831(2) 0.0166(7) Uani 1 1 d . . . . .
C15 C 0.6393(5) 0.1022(4) 0.1236(3) 0.0233(9) Uani 1 1 d . . . . .
H15A H 0.666152 0.108025 0.172974 0.035 Uiso 1 1 calc R U . . .
H15B H 0.607480 0.014590 0.112146 0.035 Uiso 1 1 calc R U . . .
H15C H 0.552554 0.160833 0.112064 0.035 Uiso 1 1 calc R U . . .
C5 C 1.2126(6) 0.1317(3) 0.0489(3) 0.0247(10) Uani 1 1 d . . . . .
H5A H 1.259262 0.210558 0.031668 0.037 Uiso 1 1 calc R U . . .
H5B H 1.241078 0.059967 0.019487 0.037 Uiso 1 1 calc R U . . .
H5C H 1.252012 0.115896 0.096156 0.037 Uiso 1 1 calc R U . . .
C9 C 0.8045(5) 0.3807(3) 0.2106(2) 0.0165(8) Uani 1 1 d . . . . .
H9 H 0.773536 0.298744 0.226223 0.020 Uiso 1 1 calc R U . . .
C2 C 0.7784(4) 0.1779(3) 0.01355(16) 0.0164(6) Uani 1 1 d . . . . .
C8 C 0.9559(4) 0.4353(3) 0.22029(15) 0.0144(6) Uani 1 1 d . . . . .
C17 C 0.6338(4) 0.2052(3) -0.03069(17) 0.0212(7) Uani 1 1 d . . . . .
H17A H 0.568615 0.268247 -0.007757 0.032 Uiso 1 1 calc R U . . .
H17B H 0.573881 0.126053 -0.037887 0.032 Uiso 1 1 calc R U . . .
H17C H 0.664723 0.238920 -0.075263 0.032 Uiso 1 1 calc R U . . .
C6 C 0.7974(4) 0.5800(3) 0.16220(16) 0.0154(6) Uani 1 1 d . . . . .
C12 C 0.5373(4) 0.4497(4) 0.15188(18) 0.0260(8) Uani 1 1 d . . . . .
H12A H 0.527839 0.445668 0.101523 0.039 Uiso 1 1 calc R U . . .
H12B H 0.474958 0.521363 0.168407 0.039 Uiso 1 1 calc R U . . .
H12C H 0.498746 0.369751 0.171416 0.039 Uiso 1 1 calc R U . . .
C10 C 1.0842(4) 0.6537(4) 0.19551(19) 0.0208(7) Uani 1 1 d . . . . .
H10A H 1.169212 0.625514 0.166376 0.031 Uiso 1 1 calc R U . . .
H10B H 1.123579 0.659782 0.243399 0.031 Uiso 1 1 calc R U . . .
H10C H 1.046193 0.737549 0.179911 0.031 Uiso 1 1 calc R U . . .
C11 C 1.0946(5) 0.3778(3) 0.2589(2) 0.0219(9) Uani 1 1 d . . . . .
H11A H 1.069850 0.289778 0.271938 0.033 Uiso 1 1 calc R U . . .
H11B H 1.118654 0.428176 0.300447 0.033 Uiso 1 1 calc R U . . .
H11C H 1.185714 0.377830 0.229486 0.033 Uiso 1 1 calc R U . . .
C1 C 0.9366(4) 0.1826(3) -0.00762(16) 0.0151(6) Uani 1 1 d . . . . .
H1 H 0.969318 0.206943 -0.051989 0.018 Uiso 1 1 calc R U . . .

loop_
_atom_site_aniso_label
_atom_site_aniso_U_11
_atom_site_aniso_U_22
_atom_site_aniso_U_33
_atom_site_aniso_U_23
_atom_site_aniso_U_13
_atom_site_aniso_U_12
Ce1 0.01119(19) 0.01157(19) 0.00837(19) -0.00020(5) 0.00067(11) -0.00090(5)
Cl2 0.0115(4) 0.0170(4) 0.0152(4) 0.0023(3) -0.0017(3) -0.0006(3)
C19 0.0252(18) 0.0250(18) 0.0142(15) -0.0017(13) -0.0003(13) 0.0095(14)
C14 0.028(2) 0.0211(19) 0.0241(18) 0.0059(14) -0.0058(15) -0.0007(15)
C18 0.0113(15) 0.0252(18) 0.0116(15) -0.0014(13) 0.0040(11) 0.0019(12)
C13 0.017(2) 0.0135(18) 0.019(2) 0.0021(11) -0.0005(16) -0.0029(11)
C7 0.0138(15) 0.0185(16) 0.0088(14) -0.0029(12) 0.0024(11) 0.0001(12)
C4 0.0139(17) 0.0129(14) 0.023(2) 0.0013(14) 0.0001(14) 0.0003(13)
C3 0.0169(18) 0.0153(15) 0.0177(19) -0.0005(12) 0.0017(15) -0.0021(12)
C15 0.019(2) 0.0244(18) 0.027(2) 0.0021(16) 0.0023(17) -0.0101(15)
C5 0.014(2) 0.020(2) 0.040(3) 0.0005(15) 0.0017(18) 0.0042(12)
C9 0.015(2) 0.025(2) 0.0090(18) -0.0006(11) 0.0012(15) -0.0006(11)
C2 0.0161(15) 0.0138(15) 0.0192(16) -0.0008(12) -0.0017(12) -0.0031(12)
C8 0.0152(15) 0.0193(17) 0.0087(14) -0.0004(12) -0.0007(11) 0.0022(12)
C17 0.0172(16) 0.0229(17) 0.0232(17) -0.0026(14) -0.0042(13) -0.0034(13)
C6 0.0152(15) 0.0194(16) 0.0118(15) -0.0027(13) 0.0016(12) 0.0047(13)
C12 0.0147(16) 0.042(2) 0.0210(17) -0.0056(16) 0.0001(13) -0.0002(15)
C10 0.0221(18) 0.0213(16) 0.0190(18) -0.0053(14) 0.0001(14) -0.0024(15)
C11 0.016(2) 0.031(2) 0.018(2) 0.0028(12) -0.0041(16) 0.0011(12)
C1 0.0203(16) 0.0116(15) 0.0135(15) -0.0029(12) 0.0013(12) -0.0004(12)

loop_
_atom_type_symbol
_atom_type_description
_atom_type_scat_dispersion_real
_atom_type_scat_dispersion_imag
_atom_type_scat_source
C C 0.0024 0.0017 'International Tables Vol C Tables 4.2.6.8 and 6.1.1.4'
H H 0.0000 0.0000 'International Tables Vol C Tables 4.2.6.8 and 6.1.1.4'
Ce Ce -0.5314 2.7561 'International Tables Vol C Tables 4.2.6.8 and 6.1.1.4'
Cl Cl 0.1384 0.1673 'International Tables Vol C Tables 4.2.6.8 and 6.1.1.4'

loop_
_geom_angle_atom_site_label_1
_geom_angle_atom_site_label_2
_geom_angle_atom_site_label_3
_geom_angle
_geom_angle_site_symmetry_1
_geom_angle_site_symmetry_3
_geom_angle_publ_flag
Cl2 Ce1 Cl2 80.28(2) . 3_765 ?
C18 Ce1 Cl2 97.48(7) . 3_765 ?
C18 Ce1 Cl2 132.61(7) . . ?
C18 Ce1 C13 105.99(12) . . ?
C18 Ce1 C7 48.87(9) . . ?
C18 Ce1 C4 135.88(11) . . ?
C18 Ce1 C3 91.48(11) . . ?
C18 Ce1 C2 107.81(10) . . ?
C18 Ce1 C8 49.58(9) . . ?
C18 Ce1 C6 29.67(10) . . ?
C13 Ce1 Cl2 110.56(9) . . ?
C13 Ce1 Cl2 131.29(9) . 3_765 ?
C13 Ce1 C7 121.47(11) . . ?
C13 Ce1 C3 29.78(11) . . ?
C13 Ce1 C6 131.91(12) . . ?
C7 Ce1 Cl2 106.23(6) . 3_765 ?
C7 Ce1 Cl2 85.94(6) . . ?
C4 Ce1 Cl2 113.22(8) . 3_765 ?
C4 Ce1 Cl2 85.08(8) . . ?
C4 Ce1 C13 29.93(12) . . ?
C4 Ce1 C7 137.26(10) . . ?
C4 Ce1 C3 49.31(11) . . ?
C4 Ce1 C8 112.51(10) . . ?
C4 Ce1 C6 159.88(10) . . ?
C3 Ce1 Cl2 110.10(8) . 3_765 ?
C3 Ce1 Cl2 134.10(8) . . ?
C3 Ce1 C7 129.03(10) . . ?
C3 Ce1 C6 121.14(11) . . ?
C9 Ce1 Cl2 129.31(8) . . ?
C9 Ce1 Cl2 127.68(8) . 3_765 ?
C9 Ce1 C18 30.21(10) . . ?
C9 Ce1 C13 83.02(11) . . ?
C9 Ce1 C7 48.75(9) . . ?
C9 Ce1 C4 111.59(10) . . ?
C9 Ce1 C3 80.60(10) . . ?
C9 Ce1 C2 107.11(10) . . ?
C9 Ce1 C8 30.05(10) . . ?
C9 Ce1 C6 48.97(9) . . ?
C9 Ce1 C1 128.91(9) . . ?
C2 Ce1 Cl2 83.25(7) . 3_765 ?
C2 Ce1 Cl2 118.72(7) . . ?
C2 Ce1 C13 49.26(11) . . ?
C2 Ce1 C7 155.06(9) . . ?
C2 Ce1 C4 49.58(10) . . ?
C2 Ce1 C3 29.66(10) . . ?
C2 Ce1 C8 132.16(9) . . ?
C2 Ce1 C6 133.62(9) . . ?
C8 Ce1 Cl2 134.04(7) . 3_765 ?
C8 Ce1 Cl2 99.31(7) . . ?
C8 Ce1 C13 92.31(11) . . ?
C8 Ce1 C7 29.27(9) . . ?
C8 Ce1 C3 102.72(11) . . ?
C8 Ce1 C6 48.70(9) . . ?
C6 Ce1 Cl2 103.65(7) . . ?
C6 Ce1 Cl2 86.34(7) . 3_765 ?
C6 Ce1 C7 29.25(9) . . ?
C1 Ce1 Cl2 85.00(7) . 3_765 ?
C1 Ce1 Cl2 89.51(7) . . ?
C1 Ce1 C18 137.74(10) . . ?
C1 Ce1 C13 49.30(11) . . ?
C1 Ce1 C7 166.95(9) . . ?
C1 Ce1 C4 29.88(10) . . ?
C1 Ce1 C3 49.31(10) . . ?
C1 Ce1 C2 30.27(9) . . ?
C1 Ce1 C8 140.81(9) . . ?
C1 Ce1 C6 162.78(9) . . ?
Ce1 Cl2 Ce1 99.72(2) . 3_765 ?
H19A C19 H19B 109.5 . . ?
H19A C19 H19C 109.5 . . ?
H19B C19 H19C 109.5 . . ?
C6 C19 H19A 109.5 . . ?
C6 C19 H19B 109.5 . . ?
C6 C19 H19C 109.5 . . ?
H14A C14 H14B 109.5 . . ?
H14A C14 H14C 109.5 . . ?
H14B C14 H14C 109.5 . . ?
C13 C14 H14A 109.5 . . ?
C13 C14 H14B 109.5 . . ?
C13 C14 H14C 109.5 . . ?
C9 C18 Ce1 74.2(2) . . ?
C9 C18 C6 107.8(3) . . ?
C9 C18 C12 126.7(3) . . ?
C6 C18 Ce1 78.81(18) . . ?
C6 C18 C12 125.5(3) . . ?
C12 C18 Ce1 114.2(2) . . ?
C14 C13 Ce1 122.6(2) . . ?
C4 C13 Ce1 74.11(18) . . ?
C4 C13 C14 125.3(3) . . ?
C3 C13 Ce1 75.14(17) . . ?
C3 C13 C14 126.5(4) . . ?
C3 C13 C4 107.8(4) . . ?
C8 C7 Ce1 72.67(17) . . ?
C8 C7 C6 108.2(3) . . ?
C8 C7 C10 124.7(3) . . ?
C6 C7 Ce1 74.83(17) . . ?
C6 C7 C10 126.9(3) . . ?
C10 C7 Ce1 123.0(2) . . ?
C13 C4 Ce1 75.96(18) . . ?
C13 C4 C5 124.9(4) . . ?
C5 C4 Ce1 117.7(2) . . ?
C1 C4 Ce1 73.33(18) . . ?
C1 C4 C13 107.5(3) . . ?
C1 C4 C5 127.5(4) . . ?
C13 C3 Ce1 75.08(17) . . ?
C13 C3 C15 125.2(4) . . ?
C15 C3 Ce1 124.6(2) . . ?
C2 C3 Ce1 73.42(18) . . ?
C2 C3 C13 108.0(3) . . ?
C2 C3 C15 126.2(4) . . ?
C3 C15 H15A 109.5 . . ?
C3 C15 H15B 109.5 . . ?
C3 C15 H15C 109.5 . . ?
H15A C15 H15B 109.5 . . ?
H15A C15 H15C 109.5 . . ?
H15B C15 H15C 109.5 . . ?
C4 C5 H5A 109.5 . . ?
C4 C5 H5B 109.5 . . ?
C4 C5 H5C 109.5 . . ?
H5A C5 H5B 109.5 . . ?
H5A C5 H5C 109.5 . . ?
H5B C5 H5C 109.5 . . ?
Ce1 C9 H9 113.8 . . ?
C18 C9 Ce1 75.6(2) . . ?
C18 C9 H9 125.7 . . ?
C18 C9 C8 108.6(3) . . ?
C8 C9 Ce1 77.2(2) . . ?
C8 C9 H9 125.7 . . ?
C3 C2 Ce1 76.92(18) . . ?
C3 C2 C17 125.7(3) . . ?
C3 C2 C1 107.9(3) . . ?
C17 C2 Ce1 117.2(2) . . ?
C1 C2 Ce1 73.93(17) . . ?
C1 C2 C17 126.3(3) . . ?
C7 C8 Ce1 78.06(17) . . ?
C7 C8 C9 107.7(3) . . ?
C7 C8 C11 125.3(3) . . ?
C9 C8 Ce1 72.8(2) . . ?
C9 C8 C11 126.9(3) . . ?
C11 C8 Ce1 118.2(2) . . ?
C2 C17 H17A 109.5 . . ?
C2 C17 H17B 109.5 . . ?
C2 C17 H17C 109.5 . . ?
H17A C17 H17B 109.5 . . ?
H17A C17 H17C 109.5 . . ?
H17B C17 H17C 109.5 . . ?
C19 C6 Ce1 119.9(2) . . ?
C18 C6 Ce1 71.52(18) . . ?
C18 C6 C19 124.9(3) . . ?
C18 C6 C7 107.7(3) . . ?
C7 C6 Ce1 75.92(17) . . ?
C7 C6 C19 127.4(3) . . ?
C18 C12 H12A 109.5 . . ?
C18 C12 H12B 109.5 . . ?
C18 C12 H12C 109.5 . . ?
H12A C12 H12B 109.5 . . ?
H12A C12 H12C 109.5 . . ?
H12B C12 H12C 109.5 . . ?
C7 C10 H10A 109.5 . . ?
C7 C10 H10B 109.5 . . ?
C7 C10 H10C 109.5 . . ?
H10A C10 H10B 109.5 . . ?
H10A C10 H10C 109.5 . . ?
H10B C10 H10C 109.5 . . ?
C8 C11 H11A 109.5 . . ?
C8 C11 H11B 109.5 . . ?
C8 C11 H11C 109.5 . . ?
H11A C11 H11B 109.5 . . ?
H11A C11 H11C 109.5 . . ?
H11B C11 H11C 109.5 . . ?
Ce1 C1 H1 114.0 . . ?
C4 C1 Ce1 76.79(19) . . ?
C4 C1 C2 108.8(3) . . ?
C4 C1 H1 125.6 . . ?
C2 C1 Ce1 75.81(18) . . ?
C2 C1 H1 125.6 . . ?

loop_
_geom_bond_atom_site_label_1
_geom_bond_atom_site_label_2
_geom_bond_distance
_geom_bond_site_symmetry_2
_geom_bond_publ_flag
Ce1 Cl2 2.8364(8) . ?
Ce1 Cl2 2.8415(7) 3_765 ?
Ce1 C18 2.720(3) . ?
Ce1 C13 2.782(3) . ?
Ce1 C7 2.827(3) . ?
Ce1 C4 2.758(4) . ?
Ce1 C3 2.783(3) . ?
Ce1 C9 2.703(4) . ?
Ce1 C2 2.738(3) . ?
Ce1 C8 2.759(3) . ?
Ce1 C6 2.813(3) . ?
Ce1 C1 2.714(3) . ?
C19 H19A 0.9800 . ?
C19 H19B 0.9800 . ?
C19 H19C 0.9800 . ?
C19 C6 1.506(5) . ?
C14 H14A 0.9800 . ?
C14 H14B 0.9800 . ?
C14 H14C 0.9800 . ?
C14 C13 1.504(5) . ?
C18 C9 1.413(5) . ?
C18 C6 1.420(5) . ?
C18 C12 1.508(5) . ?
C13 C4 1.431(6) . ?
C13 C3 1.430(5) . ?
C7 C8 1.413(4) . ?
C7 C6 1.424(4) . ?
C7 C10 1.506(5) . ?
C4 C5 1.502(6) . ?
C4 C1 1.411(5) . ?
C3 C15 1.507(6) . ?
C3 C2 1.414(5) . ?
C15 H15A 0.9800 . ?
C15 H15B 0.9800 . ?
C15 H15C 0.9800 . ?
C5 H5A 0.9800 . ?
C5 H5B 0.9800 . ?
C5 H5C 0.9800 . ?
C9 H9 0.9500 . ?
C9 C8 1.417(5) . ?
C2 C17 1.504(4) . ?
C2 C1 1.424(4) . ?
C8 C11 1.503(5) . ?
C17 H17A 0.9800 . ?
C17 H17B 0.9800 . ?
C17 H17C 0.9800 . ?
C12 H12A 0.9800 . ?
C12 H12B 0.9800 . ?
C12 H12C 0.9800 . ?
C10 H10A 0.9800 . ?
C10 H10B 0.9800 . ?
C10 H10C 0.9800 . ?
C11 H11A 0.9800 . ?
C11 H11B 0.9800 . ?
C11 H11C 0.9800 . ?
C1 H1 0.9500 . ?

loop_
_geom_torsion_atom_site_label_1
_geom_torsion_atom_site_label_2
_geom_torsion_atom_site_label_3
_geom_torsion_atom_site_label_4
_geom_torsion
_geom_torsion_site_symmetry_1
_geom_torsion_site_symmetry_2
_geom_torsion_site_symmetry_3
_geom_torsion_site_symmetry_4
_geom_torsion_publ_flag
Ce1 C18 C9 C8 70.8(3) . . . . ?
Ce1 C18 C6 C19 114.0(3) . . . . ?
Ce1 C18 C6 C7 -67.9(2) . . . . ?
Ce1 C13 C4 C5 114.1(3) . . . . ?
Ce1 C13 C4 C1 -67.1(2) . . . . ?
Ce1 C13 C3 C15 -122.0(3) . . . . ?
Ce1 C13 C3 C2 66.6(2) . . . . ?
Ce1 C7 C8 C9 -67.4(2) . . . . ?
Ce1 C7 C8 C11 116.2(3) . . . . ?
Ce1 C7 C6 C19 -117.0(3) . . . . ?
Ce1 C7 C6 C18 65.0(2) . . . . ?
Ce1 C4 C1 C2 -69.8(2) . . . . ?
Ce1 C3 C2 C17 -114.2(3) . . . . ?
Ce1 C3 C2 C1 68.1(2) . . . . ?
Ce1 C9 C8 C7 71.0(2) . . . . ?
Ce1 C9 C8 C11 -112.7(3) . . . . ?
Ce1 C2 C1 C4 70.4(2) . . . . ?
C14 C13 C4 Ce1 -119.0(3) . . . . ?
C14 C13 C4 C5 -4.9(5) . . . . ?
C14 C13 C4 C1 173.9(3) . . . . ?
C14 C13 C3 Ce1 119.8(3) . . . . ?
C14 C13 C3 C15 -2.2(5) . . . . ?
C14 C13 C3 C2 -173.6(3) . . . . ?
C18 C9 C8 Ce1 -69.8(3) . . . . ?
C18 C9 C8 C7 1.2(4) . . . . ?
C18 C9 C8 C11 177.6(3) . . . . ?
C13 C4 C1 Ce1 68.9(2) . . . . ?
C13 C4 C1 C2 -0.9(4) . . . . ?
C13 C3 C2 Ce1 -67.7(2) . . . . ?
C13 C3 C2 C17 178.1(3) . . . . ?
C13 C3 C2 C1 0.3(4) . . . . ?
C4 C13 C3 Ce1 -67.5(2) . . . . ?
C4 C13 C3 C15 170.5(3) . . . . ?
C4 C13 C3 C2 -0.9(4) . . . . ?
C3 C13 C4 Ce1 68.2(2) . . . . ?
C3 C13 C4 C5 -177.7(3) . . . . ?
C3 C13 C4 C1 1.1(4) . . . . ?
C3 C2 C1 Ce1 -70.1(2) . . . . ?
C3 C2 C1 C4 0.3(4) . . . . ?
C15 C3 C2 Ce1 121.0(3) . . . . ?
C15 C3 C2 C17 6.8(5) . . . . ?
C15 C3 C2 C1 -170.9(3) . . . . ?
C5 C4 C1 Ce1 -112.4(3) . . . . ?
C5 C4 C1 C2 177.8(3) . . . . ?
C9 C18 C6 Ce1 69.2(2) . . . . ?
C9 C18 C6 C19 -176.8(3) . . . . ?
C9 C18 C6 C7 1.3(4) . . . . ?
C8 C7 C6 Ce1 -65.6(2) . . . . ?
C8 C7 C6 C19 177.4(3) . . . . ?
C8 C7 C6 C18 -0.6(3) . . . . ?
C17 C2 C1 Ce1 112.2(3) . . . . ?
C17 C2 C1 C4 -177.4(3) . . . . ?
C6 C18 C9 Ce1 -72.4(2) . . . . ?
C6 C18 C9 C8 -1.6(4) . . . . ?
C6 C7 C8 Ce1 67.0(2) . . . . ?
C6 C7 C8 C9 -0.4(4) . . . . ?
C6 C7 C8 C11 -176.8(3) . . . . ?
C12 C18 C9 Ce1 108.7(3) . . . . ?
C12 C18 C9 C8 179.5(3) . . . . ?
C12 C18 C6 Ce1 -111.8(3) . . . . ?
C12 C18 C6 C19 2.2(5) . . . . ?
C12 C18 C6 C7 -179.8(3) . . . . ?
C10 C7 C8 Ce1 -118.6(3) . . . . ?
C10 C7 C8 C9 174.1(3) . . . . ?
C10 C7 C8 C11 -2.4(5) . . . . ?
C10 C7 C6 Ce1 120.2(3) . . . . ?
C10 C7 C6 C19 3.1(5) . . . . ?
C10 C7 C6 C18 -174.9(3) . . . . ?
